data_7023223
loop_
_publ_author_name
'Thu\'ery, Pierre'
'Rivi\`ere, Eric'

_publ_section_title
;
 Uranyl-copper(II) heterometallic oxalate complexes: coordination polymers
 and frameworks.
;
_journal_issue 29
_journal_name_full 'Dalton transactions (Cambridge, England : 2003)'
_journal_page_first 10551
_journal_page_last 10558
_journal_paper_doi 10.1039/c3dt51020d
_journal_volume 42
_journal_year 2013
_chemical_formula_sum 'C12 H10 Cu N4 O13 U'
_chemical_formula_weight 719.81
_space_group_IT_number 2
_symmetry_cell_setting triclinic
_symmetry_space_group_name_Hall '-P 1'
_symmetry_space_group_name_H-M 'P -1'
_atom_sites_solution_hydrogens geom
_atom_sites_solution_primary heavy
_atom_sites_solution_secondary difmap
_audit_creation_method SHELXL-97
_cell_angle_alpha 66.717(3)
_cell_angle_beta 85.541(4)
_cell_angle_gamma 87.653(4)
_cell_formula_units_Z 2
_cell_length_a 7.7582(4)
_cell_length_b 11.0274(8)
_cell_length_c 12.1812(10)
_cell_measurement_reflns_used 45684
_cell_measurement_temperature 150(2)
_cell_measurement_theta_max 30.51
_cell_measurement_theta_min 2.63
_cell_volume 954.31(12)
_computing_cell_refinement 'HKL2000 (Otwinowski & Minor, 1997)'
_computing_data_collection 'COLLECT (Nonius, 1998)'
_computing_data_reduction 'HKL2000 (Otwinowski & Minor, 1997)'
_computing_molecular_graphics 'SHELXTL (Sheldrick, 2008)'
_computing_publication_material 'SHELXTL (Sheldrick, 2008); PLATON (Spek, 2003)'
_computing_structure_refinement 'SHELXL-97 (Sheldrick, 2008)'
_computing_structure_solution 'SHELXS-97 (Sheldrick, 2008)'
_diffrn_ambient_temperature 150(2)
_diffrn_measured_fraction_theta_full 0.999
_diffrn_measured_fraction_theta_max 0.999
_diffrn_measurement_device_type 'Nonius Kappa-CCD area-detector diffractometer'
_diffrn_measurement_method 'two \f and ten \w scans with 2\% steps (628 frames)'
_diffrn_radiation_monochromator graphite
_diffrn_radiation_source 'fine-focus sealed tube'
_diffrn_radiation_type MoK\a
_diffrn_radiation_wavelength 0.71073
_diffrn_reflns_av_R_equivalents 0.0787
_diffrn_reflns_av_sigmaI/netI 0.1011
_diffrn_reflns_limit_h_max 11
_diffrn_reflns_limit_h_min -11
_diffrn_reflns_limit_k_max 15
_diffrn_reflns_limit_k_min -15
_diffrn_reflns_limit_l_max 17
_diffrn_reflns_limit_l_min -17
_diffrn_reflns_number 45684
_diffrn_reflns_theta_full 30.51
_diffrn_reflns_theta_max 30.51
_diffrn_reflns_theta_min 2.63
_diffrn_standards_decay_% 0
_diffrn_standards_interval_time 0
_diffrn_standards_number 0
_exptl_absorpt_coefficient_mu 9.667
_exptl_absorpt_correction_T_max 0.679
_exptl_absorpt_correction_T_min 0.316
_exptl_absorpt_correction_type multi-scan
_exptl_absorpt_process_details 'SCALEPACK (Otwinowski & Minor, 1997)'
_exptl_crystal_colour 'translucent light green'
_exptl_crystal_density_diffrn 2.505
_exptl_crystal_density_method 'not measured'
_exptl_crystal_description platelet
_exptl_crystal_F_000 670
_exptl_crystal_size_max 0.15
_exptl_crystal_size_mid 0.12
_exptl_crystal_size_min 0.04
_refine_diff_density_max 1.269
_refine_diff_density_min -2.430
_refine_diff_density_rms 0.354
_refine_ls_extinction_method none
_refine_ls_goodness_of_fit_ref 0.923
_refine_ls_hydrogen_treatment constr
_refine_ls_matrix_type full
_refine_ls_number_parameters 280
_refine_ls_number_reflns 5819
_refine_ls_number_restraints 0
_refine_ls_restrained_S_all 0.923
_refine_ls_R_factor_all 0.0613
_refine_ls_R_factor_gt 0.0363
_refine_ls_shift/su_max 0.001
_refine_ls_shift/su_mean 0.000
_refine_ls_structure_factor_coef Fsqd
_refine_ls_weighting_details 'calc w=1/[\s^2^(Fo^2^)+(0.0058P)^2^] where P=(Fo^2^+2Fc^2^)/3'
_refine_ls_weighting_scheme calc
_refine_ls_wR_factor_gt 0.0553
_refine_ls_wR_factor_ref 0.0600
_reflns_number_gt 4429
_reflns_number_total 5819
_reflns_threshold_expression >2sigma(I)
_cod_data_source_file c3dt51020d.txt
_cod_data_source_block 1
_cod_database_code 7023223

loop_
_symmetry_equiv_pos_as_xyz
'x, y, z'
'-x, -y, -z'

loop_
_atom_site_label
_atom_site_type_symbol
_atom_site_fract_x
_atom_site_fract_y
_atom_site_fract_z
_atom_site_U_iso_or_equiv
_atom_site_adp_type
_atom_site_occupancy
_atom_site_symmetry_multiplicity
_atom_site_calc_flag
_atom_site_refinement_flags
U U 0.75242(2) 0.758399(15) 0.702321(15) 0.02324(5) Uani 1 1 d .
Cu Cu 0.30211(7) 0.74830(5) 0.35372(5) 0.02540(13) Uani 1 1 d .
O1 O 0.6433(5) 0.6251(3) 0.8138(3) 0.0354(8) Uani 1 1 d .
O2 O 0.8626(4) 0.8914(3) 0.5914(3) 0.0337(8) Uani 1 1 d .
O3 O 0.7022(4) 0.6731(3) 0.5502(3) 0.0271(7) Uani 1 1 d .
O4 O 0.5363(4) 0.6823(3) 0.4050(3) 0.0288(7) Uani 1 1 d .
O5 O 0.4803(4) 0.8303(3) 0.6105(3) 0.0327(8) Uani 1 1 d .
O6 O 0.3000(4) 0.8224(3) 0.4787(3) 0.0301(7) Uani 1 1 d .
O7 O 0.5804(4) 0.9172(3) 0.7681(3) 0.0308(8) Uani 1 1 d .
O8 O 0.8086(4) 0.8390(3) 0.8619(3) 0.0293(7) Uani 1 1 d .
O9 O 0.6368(4) 0.9722(3) 0.9147(3) 0.0315(8) Uani 1 1 d .
O10 O 1.0273(5) 0.6842(4) 0.8046(3) 0.0481(10) Uani 1 1 d .
O11 O 0.9816(4) 0.6037(3) 0.6754(3) 0.0388(9) Uani 1 1 d .
O12 O 1.2197(6) 0.5528(5) 0.7691(4) 0.0835(17) Uani 1 1 d .
O13 O 0.1767(5) 0.5649(3) 0.4756(3) 0.0413(10) Uani 1 1 d .
H13A H 0.1859 0.4978 0.4786 0.050 Uiso 1 1 d R
H13B H 0.0911 0.5805 0.5306 0.050 Uiso 1 1 d R
N1 N 0.6731(5) 0.9118(3) 0.8511(3) 0.0259(8) Uani 1 1 d .
N2 N 1.0817(6) 0.6111(5) 0.7509(4) 0.0506(13) Uani 1 1 d .
N3 N 0.0852(5) 0.8352(3) 0.2846(3) 0.0244(8) Uani 1 1 d .
N4 N 0.3307(5) 0.7170(3) 0.2044(3) 0.0241(8) Uani 1 1 d .
C1 C 0.5706(6) 0.7094(4) 0.4911(4) 0.0261(10) Uani 1 1 d .
C2 C 0.4366(6) 0.7954(4) 0.5300(4) 0.0272(10) Uani 1 1 d .
C3 C -0.0290(6) 0.8977(4) 0.3325(4) 0.0274(10) Uani 1 1 d .
H3 H -0.0052 0.9072 0.4023 0.033 Uiso 1 1 calc R
C4 C -0.1811(6) 0.9482(4) 0.2801(4) 0.0293(11) Uani 1 1 d .
H4 H -0.2580 0.9935 0.3133 0.035 Uiso 1 1 calc R
C5 C -0.2187(6) 0.9319(4) 0.1798(4) 0.0316(11) Uani 1 1 d .
H5 H -0.3221 0.9644 0.1445 0.038 Uiso 1 1 calc R
C6 C -0.1009(6) 0.8659(4) 0.1303(4) 0.0325(11) Uani 1 1 d .
H6 H -0.1245 0.8532 0.0620 0.039 Uiso 1 1 calc R
C7 C 0.0518(6) 0.8196(4) 0.1847(4) 0.0251(10) Uani 1 1 d .
C8 C 0.1938(6) 0.7546(4) 0.1367(4) 0.0242(10) Uani 1 1 d .
C9 C 0.1931(6) 0.7402(4) 0.0288(4) 0.0294(10) Uani 1 1 d .
H9 H 0.0972 0.7661 -0.0168 0.035 Uiso 1 1 calc R
C10 C 0.3381(6) 0.6865(4) -0.0100(4) 0.0299(11) Uani 1 1 d .
H10 H 0.3412 0.6764 -0.0823 0.036 Uiso 1 1 calc R
C11 C 0.4763(6) 0.6486(4) 0.0596(4) 0.0293(11) Uani 1 1 d .
H11 H 0.5741 0.6119 0.0350 0.035 Uiso 1 1 calc R
C12 C 0.4704(6) 0.6650(4) 0.1668(4) 0.0280(10) Uani 1 1 d .
H12 H 0.5652 0.6394 0.2136 0.034 Uiso 1 1 calc R

loop_
_atom_site_aniso_label
_atom_site_aniso_U_11
_atom_site_aniso_U_22
_atom_site_aniso_U_33
_atom_site_aniso_U_23
_atom_site_aniso_U_13
_atom_site_aniso_U_12
U 0.02188(10) 0.02941(9) 0.02337(9) -0.01540(7) -0.00573(7) 0.00506(6)
Cu 0.0236(3) 0.0330(3) 0.0251(3) -0.0167(2) -0.0090(2) 0.0069(2)
O1 0.043(2) 0.0329(16) 0.031(2) -0.0140(15) 0.0013(17) -0.0012(15)
O2 0.038(2) 0.0357(17) 0.032(2) -0.0193(15) 0.0082(16) -0.0096(15)
O3 0.0270(18) 0.0342(16) 0.0292(18) -0.0215(14) -0.0115(15) 0.0096(14)
O4 0.0256(18) 0.0389(17) 0.0305(19) -0.0220(15) -0.0122(15) 0.0097(14)
O5 0.032(2) 0.0477(18) 0.033(2) -0.0299(16) -0.0135(16) 0.0124(16)
O6 0.0266(19) 0.0379(16) 0.0339(19) -0.0218(15) -0.0114(15) 0.0092(14)
O7 0.0260(19) 0.0459(18) 0.0291(19) -0.0232(15) -0.0125(15) 0.0122(15)
O8 0.0255(18) 0.0446(18) 0.0281(18) -0.0251(15) -0.0093(15) 0.0103(15)
O9 0.0296(19) 0.0426(17) 0.035(2) -0.0289(16) -0.0075(15) 0.0068(15)
O10 0.038(2) 0.076(2) 0.057(3) -0.053(2) -0.0278(19) 0.0315(19)
O11 0.032(2) 0.054(2) 0.050(2) -0.0392(18) -0.0205(17) 0.0159(16)
O12 0.062(3) 0.128(4) 0.103(4) -0.088(3) -0.060(3) 0.071(3)
O13 0.048(2) 0.0294(16) 0.050(2) -0.0220(16) 0.0111(19) 0.0033(16)
N1 0.022(2) 0.0281(18) 0.028(2) -0.0118(17) -0.0059(17) 0.0024(16)
N2 0.045(3) 0.076(3) 0.052(3) -0.046(3) -0.029(2) 0.029(3)
N3 0.021(2) 0.0319(18) 0.024(2) -0.0152(16) -0.0050(17) 0.0054(15)
N4 0.026(2) 0.0258(17) 0.024(2) -0.0135(16) -0.0052(17) 0.0047(16)
C1 0.027(3) 0.025(2) 0.025(3) -0.0092(19) -0.003(2) 0.0021(18)
C2 0.028(3) 0.031(2) 0.027(3) -0.016(2) -0.006(2) 0.0020(19)
C3 0.026(3) 0.033(2) 0.025(3) -0.014(2) -0.001(2) -0.0024(19)
C4 0.020(2) 0.037(2) 0.034(3) -0.018(2) -0.002(2) 0.0071(19)
C5 0.022(3) 0.044(3) 0.033(3) -0.019(2) -0.009(2) 0.008(2)
C6 0.030(3) 0.045(3) 0.028(3) -0.020(2) -0.010(2) 0.007(2)
C7 0.027(3) 0.029(2) 0.023(2) -0.0140(19) -0.005(2) 0.0034(19)
C8 0.027(3) 0.025(2) 0.023(2) -0.0114(18) -0.006(2) 0.0022(18)
C9 0.025(3) 0.042(2) 0.024(3) -0.015(2) -0.011(2) 0.004(2)
C10 0.037(3) 0.034(2) 0.022(3) -0.015(2) -0.001(2) -0.001(2)
C11 0.032(3) 0.033(2) 0.024(3) -0.013(2) -0.001(2) 0.007(2)
C12 0.029(3) 0.027(2) 0.030(3) -0.012(2) -0.008(2) 0.0038(19)

loop_
_atom_type_symbol
_atom_type_description
_atom_type_scat_dispersion_real
_atom_type_scat_dispersion_imag
_atom_type_scat_source
C C 0.0033 0.0016 'International Tables Vol C Tables 4.2.6.8 and 6.1.1.4'
H H 0.0000 0.0000 'International Tables Vol C Tables 4.2.6.8 and 6.1.1.4'
N N 0.0061 0.0033 'International Tables Vol C Tables 4.2.6.8 and 6.1.1.4'
O O 0.0106 0.0060 'International Tables Vol C Tables 4.2.6.8 and 6.1.1.4'
Cu Cu 0.3201 1.2651 'International Tables Vol C Tables 4.2.6.8 and 6.1.1.4'
U U -9.6767 9.6646 'International Tables Vol C Tables 4.2.6.8 and 6.1.1.4'

loop_
_geom_angle_atom_site_label_1
_geom_angle_atom_site_label_2
_geom_angle_atom_site_label_3
_geom_angle
O2 U O1 179.65(16)
O2 U O5 92.08(14)
O1 U O5 88.26(14)
O2 U O3 88.94(13)
O1 U O3 91.25(13)
O5 U O3 66.23(9)
O2 U O10 89.24(15)
O1 U O10 90.42(15)
O5 U O10 177.72(11)
O3 U O10 115.67(10)
O2 U O7 89.34(12)
O1 U O7 90.75(12)
O5 U O7 64.78(10)
O3 U O7 130.87(10)
O10 U O7 113.39(10)
O2 U O11 89.73(13)
O1 U O11 90.09(13)
O5 U O11 131.04(10)
O3 U O11 64.89(10)
O10 U O11 50.80(10)
O7 U O11 164.18(11)
O2 U O8 92.05(13)
O1 U O8 87.75(13)
O5 U O8 115.26(9)
O3 U O8 178.16(9)
O10 U O8 62.81(10)
O7 U O8 50.71(10)
O11 U O8 113.55(10)
N4 Cu N3 82.52(15)
N4 Cu O4 94.72(14)
N3 Cu O4 172.00(14)
N4 Cu O6 165.79(14)
N3 Cu O6 96.14(13)
O4 Cu O6 84.68(12)
N4 Cu O13 100.76(13)
N3 Cu O13 94.56(14)
O4 Cu O13 93.33(13)
O6 Cu O13 93.45(13)
C1 O3 U 119.9(3)
C1 O4 Cu 110.6(3)
C2 O5 U 121.3(3)
C2 O6 Cu 110.8(3)
N1 O7 U 97.7(2)
N1 O8 U 96.9(2)
N2 O10 U 97.4(3)
N2 O11 U 96.6(2)
Cu O13 H13A 131.0
Cu O13 H13B 111.6
H13A O13 H13B 117.3
O9 N1 O7 122.6(4)
O9 N1 O8 122.8(4)
O7 N1 O8 114.6(3)
O12 N2 O10 122.6(5)
O12 N2 O11 122.3(4)
O10 N2 O11 115.1(4)
C3 N3 C7 120.1(4)
C3 N3 Cu 125.9(3)
C7 N3 Cu 113.8(3)
C12 N4 C8 119.6(4)
C12 N4 Cu 126.2(3)
C8 N4 Cu 114.2(3)
O4 C1 O3 126.6(4)
O4 C1 C2 116.9(4)
O3 C1 C2 116.6(4)
O6 C2 O5 127.4(4)
O6 C2 C1 116.9(4)
O5 C2 C1 115.7(4)
N3 C3 C4 121.1(4)
N3 C3 H3 119.5
C4 C3 H3 119.5
C5 C4 C3 119.8(4)
C5 C4 H4 120.1
C3 C4 H4 120.1
C4 C5 C6 119.3(4)
C4 C5 H5 120.3
C6 C5 H5 120.3
C7 C6 C5 118.7(4)
C7 C6 H6 120.6
C5 C6 H6 120.6
N3 C7 C6 121.0(4)
N3 C7 C8 114.8(4)
C6 C7 C8 124.1(4)
N4 C8 C9 121.6(4)
N4 C8 C7 114.0(4)
C9 C8 C7 124.3(4)
C8 C9 C10 118.7(4)
C8 C9 H9 120.6
C10 C9 H9 120.6
C11 C10 C9 119.2(4)
C11 C10 H10 120.4
C9 C10 H10 120.4
C10 C11 C12 119.9(4)
C10 C11 H11 120.1
C12 C11 H11 120.1
N4 C12 C11 121.1(4)
N4 C12 H12 119.4
C11 C12 H12 119.4

loop_
_geom_bond_atom_site_label_1
_geom_bond_atom_site_label_2
_geom_bond_distance
U O2 1.750(3)
U O1 1.751(3)
U O5 2.422(3)
U O3 2.447(3)
U O10 2.496(3)
U O7 2.498(3)
U O11 2.506(3)
U O8 2.507(3)
Cu N4 1.976(4)
Cu N3 1.977(4)
Cu O4 1.982(3)
Cu O6 1.991(3)
Cu O13 2.192(3)
O3 C1 1.255(5)
O4 C1 1.249(5)
O5 C2 1.260(5)
O6 C2 1.238(6)
O7 N1 1.268(5)
O8 N1 1.279(4)
O9 N1 1.216(4)
O10 N2 1.265(5)
O11 N2 1.277(5)
O12 N2 1.216(5)
O13 H13A 0.7271
O13 H13B 0.9650
N3 C3 1.337(5)
N3 C7 1.340(5)
N4 C12 1.339(5)
N4 C8 1.345(6)
C1 C2 1.550(6)
C3 C4 1.376(6)
C3 H3 0.9300
C4 C5 1.359(6)
C4 H4 0.9300
C5 C6 1.390(6)
C5 H5 0.9300
C6 C7 1.381(6)
C6 H6 0.9300
C7 C8 1.496(6)
C8 C9 1.385(6)
C9 C10 1.386(6)
C9 H9 0.9300
C10 C11 1.367(6)
C10 H10 0.9300
C11 C12 1.384(6)
C11 H11 0.9300
C12 H12 0.9300

loop_
_geom_hbond_atom_site_label_D
_geom_hbond_atom_site_label_H
_geom_hbond_atom_site_label_A
_geom_hbond_distance_DH
_geom_hbond_distance_HA
_geom_hbond_distance_DA
_geom_hbond_angle_DHA
_geom_hbond_site_symmetry_A
O13 H13A O3 0.73 2.18 2.876(4) 159.6 2_666
O13 H13B O11 0.96 2.00 2.932(4) 161.2 1_455
